data_2014851
loop_
_publ_author_name
'Yang, Xiao-Feng'
'Zhang, Guang-You'
'Zhang, Yan'
'Zhao, Jin-Yan'
'Wang, Xiang-Bo'

_publ_section_title
;<i>N</i>-[(<i>R</i>)-1-(2-Hydroxy-5-methylphenyl)ethyl]-<i>N</i>-[(<i>R</i>)-1-(2-methoxy-5-methylphenyl)-2-phenylethyl]aminium
 chloride
;
_journal_issue 4
_journal_name_full 'Acta Crystallographica Section C'
_journal_page_first o262
_journal_page_last o264
_journal_paper_doi 10.1107/S0108270105005676
_journal_volume 61
_journal_year 2005
_chemical_formula_iupac 'C25 H30 N O2 +, Cl-'
_chemical_formula_moiety 'C25 H30 N O2 +, Cl-'
_chemical_formula_sum 'C25 H30 Cl N O2'
_chemical_formula_weight 411.95
_chemical_name_systematic
;
N-[(R)-1-(2-Hydroxy-5-methylphenyl)ethyl]-N-[(R)-1-(2-methoxy-5-
methylphenyl)-2-phenylethyl]aminium chloride
;
_space_group_IT_number 19
_symmetry_cell_setting orthorhombic
_symmetry_space_group_name_Hall 'P 2ac 2ab'
_symmetry_space_group_name_H-M 'P 21 21 21'
_atom_sites_solution_hydrogens geom
_atom_sites_solution_primary direct
_atom_sites_solution_secondary difmap
_cell_angle_alpha 90.00
_cell_angle_beta 90.00
_cell_angle_gamma 90.00
_cell_formula_units_Z 4
_cell_length_a 9.227(3)
_cell_length_b 15.323(6)
_cell_length_c 16.504(6)
_cell_measurement_reflns_used 3690
_cell_measurement_temperature 298(2)
_cell_measurement_theta_max 22.303
_cell_measurement_theta_min 2.468
_cell_volume 2333.4(15)
_computing_cell_refinement SMART
_computing_data_collection 'SMART (Bruker, 1997)'
_computing_data_reduction 'SAINT (Bruker, 1997)'
_computing_molecular_graphics 'SHELXTL (Siemens, 1995)'
_computing_publication_material SHELXTL
_computing_structure_refinement 'SHELXL97 (Sheldrick, 1997)'
_computing_structure_solution 'SHELXS97 (Sheldrick, 1997)'
_diffrn_ambient_temperature 298(2)
_diffrn_measured_fraction_theta_full 1.000
_diffrn_measured_fraction_theta_max 1.000
_diffrn_measurement_device_type 'Bruker SMART CCD area-detector'
_diffrn_measurement_method '\f and \w'
_diffrn_radiation_monochromator graphite
_diffrn_radiation_source 'fine-focus sealed tube'
_diffrn_radiation_type MoK\a
_diffrn_radiation_wavelength 0.71073
_diffrn_reflns_av_R_equivalents 0.0312
_diffrn_reflns_av_sigmaI/netI 0.0358
_diffrn_reflns_limit_h_max 10
_diffrn_reflns_limit_h_min -10
_diffrn_reflns_limit_k_max 18
_diffrn_reflns_limit_k_min -18
_diffrn_reflns_limit_l_max 14
_diffrn_reflns_limit_l_min -19
_diffrn_reflns_number 12327
_diffrn_reflns_theta_full 25.02
_diffrn_reflns_theta_max 25.02
_diffrn_reflns_theta_min 1.81
_exptl_absorpt_coefficient_mu 0.183
_exptl_absorpt_correction_T_max 0.9455
_exptl_absorpt_correction_T_min 0.9255
_exptl_absorpt_correction_type multi-scan
_exptl_absorpt_process_details '(SADABS; Sheldrick, 1996)'
_exptl_crystal_colour colorless
_exptl_crystal_density_diffrn 1.173
_exptl_crystal_density_method 'not measured'
_exptl_crystal_description block
_exptl_crystal_F_000 880
_exptl_crystal_size_max 0.43
_exptl_crystal_size_mid 0.35
_exptl_crystal_size_min 0.31
_refine_diff_density_max 0.135
_refine_diff_density_min -0.128
_refine_ls_abs_structure_details 'Flack (1983)'
_refine_ls_abs_structure_Flack -0.03(7)
_refine_ls_extinction_method none
_refine_ls_goodness_of_fit_ref 1.007
_refine_ls_hydrogen_treatment geom
_refine_ls_matrix_type full
_refine_ls_number_parameters 263
_refine_ls_number_reflns 4115
_refine_ls_number_restraints 18
_refine_ls_restrained_S_all 1.038
_refine_ls_R_factor_all 0.0619
_refine_ls_R_factor_gt 0.0377
_refine_ls_shift/su_max 0.000
_refine_ls_shift/su_mean 0.000
_refine_ls_structure_factor_coef Fsqd
_refine_ls_weighting_details 'calc w = 1/[\s^2^(Fo^2^)+(0.0695P)^2^+0.2951P] where P = (Fo^2^+2Fc^2^)/3'
_refine_ls_weighting_scheme calc
_refine_ls_wR_factor_gt 0.0830
_refine_ls_wR_factor_ref 0.0966
_reflns_number_gt 3080
_reflns_number_total 4115
_reflns_threshold_expression I>2\s(I)
_cod_data_source_file hj1041.cif
_cod_data_source_block II
_cod_depositor_comments
;
The following automatic conversions were performed:
'_symmetry_cell_setting' value 'Orthorhombic' changed to 'orthorhombic'
according to '/home/saulius/struct/CIF-dictionaries/cif_core.dic'
dictionary named 'cif_core.dic' version 2.4.1 from 2010-06-29.

Automatic conversion script
Id: cif_fix_enum 1527 2010-12-29 10:47:43Z saulius 

The following automatic conversions were performed:

'_symmetry_cell_setting' value 'Orthorhombic' changed to
'orthorhombic' according to
/home/saulius/struct/CIF-dictionaries/cif_core.dic dictionary named
'cif_core.dic' version 2.4.1 from 2010-06-29.

Automatic conversion script
Id: cif_fix_values 1715 2011-07-08 13:25:40Z adriana 
;
_cod_original_sg_symbol_H-M 'P21 21 21'
_cod_database_code 2014851
_cod_database_fobs_code 2014851

loop_
_symmetry_equiv_pos_as_xyz
'x, y, z'
'-x+1/2, -y, z+1/2'
'-x, y+1/2, -z+1/2'
'x+1/2, -y+1/2, -z'

loop_
_atom_site_label
_atom_site_fract_x
_atom_site_fract_y
_atom_site_fract_z
_atom_site_U_iso_or_equiv
_atom_site_adp_type
_atom_site_calc_flag
_atom_site_refinement_flags
_atom_site_occupancy
_atom_site_disorder_assembly
_atom_site_disorder_group
_atom_site_type_symbol
Cl1 0.54726(8) 0.28032(4) 0.32748(4) 0.0603(2) Uani d . 1 . . Cl
N1 0.3272(2) -0.03250(12) 0.18827(11) 0.0386(5) Uani d . 1 . . N
H1A 0.3999 -0.0055 0.2146 0.046 Uiso calc R 1 . . H
H1B 0.3549 -0.0880 0.1795 0.046 Uiso calc R 1 . . H
O1 -0.0697(2) 0.04598(18) 0.24767(15) 0.0941(7) Uani d . 1 . . O
O2 0.4320(2) 0.13496(10) 0.21243(10) 0.0540(5) Uani d . 1 . . O
H2 0.4595 0.1745 0.2422 0.081 Uiso calc R 1 . . H
C1 -0.0673(3) -0.0311(2) 0.20648(19) 0.0714(9) Uani d . 1 . . C
C2 0.0664(3) -0.07331(18) 0.20186(15) 0.0520(7) Uani d . 1 . . C
C3 0.0750(3) -0.15326(19) 0.16279(18) 0.0647(8) Uani d . 1 . . C
H3 0.1639 -0.1818 0.1610 0.078 Uiso calc R 1 . . H
C4 -0.0439(5) -0.1925(2) 0.1261(2) 0.0829(11) Uani d . 1 . . C
C5 -0.1739(5) -0.1497(3) 0.1314(2) 0.0980(14) Uani d U 1 . . C
H5 -0.2555 -0.1748 0.1080 0.118 Uiso calc R 1 . . H
C6 -0.1872(4) -0.0713(3) 0.1698(2) 0.0954(13) Uani d U 1 . . C
H6 -0.2772 -0.0441 0.1717 0.114 Uiso calc R 1 . . H
C7 -0.0299(5) -0.2790(3) 0.0838(3) 0.1263(17) Uani d U 1 . . C
H7A 0.0689 -0.2984 0.0864 0.152 Uiso calc PR 0.50 . . H
H7B -0.0583 -0.2728 0.0281 0.152 Uiso calc PR 0.50 . . H
H7C -0.0914 -0.3211 0.1098 0.152 Uiso calc PR 0.50 . . H
H7D -0.1228 -0.2964 0.0632 0.152 Uiso calc PR 0.50 . . H
H7E 0.0044 -0.3220 0.1215 0.152 Uiso calc PR 0.50 . . H
H7F 0.0375 -0.2738 0.0398 0.152 Uiso calc PR 0.50 . . H
C8 -0.1921(4) 0.1014(3) 0.2371(3) 0.1235(17) Uani d . 1 . . C
H8A -0.1803 0.1530 0.2693 0.148 Uiso calc PR 0.50 . . H
H8B -0.2782 0.0711 0.2537 0.148 Uiso calc PR 0.50 . . H
H8C -0.2003 0.1173 0.1810 0.148 Uiso calc PR 0.50 . . H
H8D -0.2589 0.0746 0.2000 0.148 Uiso calc PR 0.50 . . H
H8E -0.1610 0.1565 0.2156 0.148 Uiso calc PR 0.50 . . H
H8F -0.2389 0.1103 0.2884 0.148 Uiso calc PR 0.50 . . H
C9 0.1955(3) -0.03336(16) 0.24276(15) 0.0452(6) Uani d . 1 . . C
H9 0.1714 0.0273 0.2559 0.054 Uiso calc R 1 . . H
C10 0.2371(3) -0.07938(16) 0.32176(15) 0.0519(7) Uani d . 1 . . C
H10A 0.1544 -0.0790 0.3581 0.062 Uiso calc R 1 . . H
H10B 0.2607 -0.1398 0.3100 0.062 Uiso calc R 1 . . H
C11 0.3634(3) -0.03745(16) 0.36337(14) 0.0467(6) Uani d . 1 . . C
C12 0.3491(4) 0.04298(19) 0.40086(17) 0.0645(8) Uani d . 1 . . C
H12 0.2592 0.0704 0.4017 0.077 Uiso calc R 1 . . H
C13 0.4655(5) 0.0828(2) 0.43680(19) 0.0817(11) Uani d . 1 . . C
H13 0.4537 0.1366 0.4620 0.098 Uiso calc R 1 . . H
C14 0.5989(5) 0.0439(3) 0.4358(2) 0.0869(11) Uani d . 1 . . C
H14 0.6780 0.0713 0.4598 0.104 Uiso calc R 1 . . H
C15 0.6149(4) -0.0348(3) 0.3995(2) 0.0826(10) Uani d . 1 . . C
H15 0.7053 -0.0616 0.3991 0.099 Uiso calc R 1 . . H
C16 0.4983(3) -0.07581(19) 0.36311(17) 0.0607(8) Uani d . 1 . . C
H16 0.5112 -0.1297 0.3383 0.073 Uiso calc R 1 . . H
C17 0.3070(3) 0.01147(14) 0.10722(14) 0.0381(6) Uani d . 1 . . C
H17 0.2360 -0.0225 0.0763 0.046 Uiso calc R 1 . . H
C18 0.4506(3) 0.00799(17) 0.06186(16) 0.0542(7) Uani d . 1 . . C
H18A 0.4375 0.0303 0.0080 0.065 Uiso calc R 1 . . H
H18B 0.4837 -0.0513 0.0591 0.065 Uiso calc R 1 . . H
H18C 0.5211 0.0428 0.0899 0.065 Uiso calc R 1 . . H
C19 0.3103(3) 0.16121(14) 0.17134(15) 0.0416(6) Uani d . 1 . . C
C20 0.2470(3) 0.10201(14) 0.11831(14) 0.0378(5) Uani d . 1 . . C
C21 0.1238(3) 0.12697(16) 0.07632(15) 0.0465(6) Uani d . 1 . . C
H21 0.0808 0.0872 0.0411 0.056 Uiso calc R 1 . . H
C22 0.0621(3) 0.20900(17) 0.08478(16) 0.0571(7) Uani d . 1 . . C
C23 0.1256(3) 0.26526(17) 0.13990(17) 0.0600(8) Uani d . 1 . . C
H23 0.0844 0.3199 0.1483 0.072 Uiso calc R 1 . . H
C24 0.2482(3) 0.24274(15) 0.18272(17) 0.0524(7) Uani d . 1 . . C
H24 0.2891 0.2820 0.2191 0.063 Uiso calc R 1 . . H
C25 -0.0707(4) 0.2348(2) 0.0372(2) 0.0946(12) Uani d . 1 . . C
H25A -0.0988 0.1875 0.0024 0.114 Uiso calc PR 0.50 . . H
H25B -0.0493 0.2853 0.0050 0.114 Uiso calc PR 0.50 . . H
H25C -0.1484 0.2479 0.0739 0.114 Uiso calc PR 0.50 . . H
H25D -0.0989 0.2930 0.0518 0.114 Uiso calc PR 0.50 . . H
H25E -0.1484 0.1952 0.0492 0.114 Uiso calc PR 0.50 . . H
H25F -0.0492 0.2326 -0.0197 0.114 Uiso calc PR 0.50 . . H

loop_
_atom_site_aniso_label
_atom_site_aniso_U_11
_atom_site_aniso_U_22
_atom_site_aniso_U_33
_atom_site_aniso_U_12
_atom_site_aniso_U_13
_atom_site_aniso_U_23
Cl1 0.0633(4) 0.0449(3) 0.0726(5) -0.0110(3) -0.0108(4) -0.0020(3)
N1 0.0369(11) 0.0352(10) 0.0437(12) 0.0005(8) -0.0036(9) 0.0017(9)
O1 0.0617(14) 0.128(2) 0.0923(17) 0.0378(15) 0.0039(14) 0.0002(16)
O2 0.0532(11) 0.0449(9) 0.0639(11) -0.0038(9) -0.0171(10) -0.0082(8)
C1 0.0463(19) 0.108(3) 0.0599(19) 0.0007(19) 0.0017(16) 0.0267(19)
C2 0.0386(15) 0.0654(17) 0.0519(16) -0.0092(14) -0.0011(13) 0.0183(13)
C3 0.0518(17) 0.0684(19) 0.074(2) -0.0231(15) -0.0078(16) 0.0191(17)
C4 0.081(3) 0.094(3) 0.073(2) -0.050(2) -0.022(2) 0.0294(19)
C5 0.069(3) 0.144(4) 0.081(3) -0.057(3) -0.020(2) 0.041(3)
C6 0.0409(19) 0.164(4) 0.081(3) -0.007(2) -0.0077(19) 0.044(3)
C7 0.162(4) 0.097(3) 0.120(3) -0.073(3) -0.043(3) 0.013(2)
C8 0.083(3) 0.155(4) 0.132(4) 0.062(3) 0.020(3) 0.033(3)
C9 0.0426(14) 0.0461(14) 0.0470(15) 0.0000(12) 0.0038(12) 0.0056(12)
C10 0.0558(17) 0.0551(15) 0.0450(15) -0.0053(13) 0.0031(14) 0.0097(13)
C11 0.0620(18) 0.0433(14) 0.0348(14) -0.0007(13) -0.0002(12) 0.0087(11)
C12 0.090(2) 0.0535(17) 0.0507(18) 0.0096(17) -0.0023(17) 0.0027(14)
C13 0.134(4) 0.0563(19) 0.055(2) -0.021(2) -0.010(2) -0.0042(15)
C14 0.099(3) 0.100(3) 0.062(2) -0.041(2) -0.014(2) -0.004(2)
C15 0.068(2) 0.109(3) 0.071(2) -0.004(2) -0.0105(18) -0.007(2)
C16 0.066(2) 0.0612(17) 0.0547(18) 0.0054(15) -0.0047(14) -0.0078(14)
C17 0.0431(14) 0.0352(12) 0.0361(14) -0.0007(11) -0.0062(11) 0.0005(10)
C18 0.0598(17) 0.0543(15) 0.0485(15) 0.0052(14) 0.0049(15) 0.0041(12)
C19 0.0407(14) 0.0394(13) 0.0446(14) -0.0020(10) -0.0032(13) 0.0031(12)
C20 0.0452(15) 0.0329(12) 0.0353(13) -0.0010(11) 0.0017(12) 0.0021(10)
C21 0.0514(15) 0.0450(14) 0.0432(14) 0.0056(12) -0.0095(13) 0.0006(12)
C22 0.0638(18) 0.0530(16) 0.0544(16) 0.0178(15) -0.0064(15) 0.0009(13)
C23 0.069(2) 0.0445(16) 0.0668(19) 0.0164(14) 0.0035(16) -0.0040(14)
C24 0.0637(18) 0.0387(13) 0.0548(16) -0.0014(12) 0.0030(15) -0.0079(12)
C25 0.103(3) 0.079(2) 0.102(3) 0.046(2) -0.040(2) -0.0132(19)

loop_
_atom_type_symbol
_atom_type_description
_atom_type_scat_dispersion_real
_atom_type_scat_dispersion_imag
_atom_type_scat_source
C C 0.0033 0.0016 'International Tables Vol C Tables 4.2.6.8 and 6.1.1.4'
H H 0.0000 0.0000 'International Tables Vol C Tables 4.2.6.8 and 6.1.1.4'
O O 0.0106 0.0060 'International Tables Vol C Tables 4.2.6.8 and 6.1.1.4'
N N 0.0061 0.0033 'International Tables Vol C Tables 4.2.6.8 and 6.1.1.4'
Cl Cl 0.1484 0.1585 'International Tables Vol C Tables 4.2.6.8 and 6.1.1.4'

loop_
_geom_angle_atom_site_label_1
_geom_angle_atom_site_label_2
_geom_angle_atom_site_label_3
_geom_angle
C17 N1 C9 115.59(18)
C17 N1 H1A 108.4
C9 N1 H1A 108.4
C17 N1 H1B 108.4
C9 N1 H1B 108.4
H1A N1 H1B 107.4
C1 O1 C8 117.9(3)
C19 O2 H2 109.5
O1 C1 C2 116.3(3)
O1 C1 C6 125.7(3)
C2 C1 C6 118.0(4)
C3 C2 C1 119.1(3)
C3 C2 C9 121.6(2)
C1 C2 C9 119.3(3)
C2 C3 C4 122.6(3)
C2 C3 H3 118.7
C4 C3 H3 118.7
C5 C4 C3 117.2(4)
C5 C4 C7 121.8(4)
C3 C4 C7 121.0(4)
C6 C5 C4 122.0(4)
C6 C5 H5 119.0
C4 C5 H5 119.0
C5 C6 C1 121.1(4)
C5 C6 H6 119.5
C1 C6 H6 119.5
C4 C7 H7A 109.5
C4 C7 H7B 109.5
H7A C7 H7B 109.5
C4 C7 H7C 109.5
H7A C7 H7C 109.5
H7B C7 H7C 109.5
C4 C7 H7D 109.5
H7A C7 H7D 141.1
H7B C7 H7D 56.3
H7C C7 H7D 56.3
C4 C7 H7E 109.5
H7A C7 H7E 56.3
H7B C7 H7E 141.1
H7C C7 H7E 56.3
H7D C7 H7E 109.5
C4 C7 H7F 109.5
H7A C7 H7F 56.3
H7B C7 H7F 56.3
H7C C7 H7F 141.1
H7D C7 H7F 109.5
H7E C7 H7F 109.5
O1 C8 H8A 109.5
O1 C8 H8B 109.5
H8A C8 H8B 109.5
O1 C8 H8C 109.5
H8A C8 H8C 109.5
H8B C8 H8C 109.5
O1 C8 H8D 109.5
H8A C8 H8D 141.1
H8B C8 H8D 56.3
H8C C8 H8D 56.3
O1 C8 H8E 109.5
H8A C8 H8E 56.3
H8B C8 H8E 141.1
H8C C8 H8E 56.3
H8D C8 H8E 109.5
O1 C8 H8F 109.5
H8A C8 H8F 56.3
H8B C8 H8F 56.3
H8C C8 H8F 141.1
H8D C8 H8F 109.5
H8E C8 H8F 109.5
C2 C9 N1 112.0(2)
C2 C9 C10 113.2(2)
N1 C9 C10 108.01(19)
C2 C9 H9 107.8
N1 C9 H9 107.8
C10 C9 H9 107.8
C11 C10 C9 112.8(2)
C11 C10 H10A 109.0
C9 C10 H10A 109.0
C11 C10 H10B 109.0
C9 C10 H10B 109.0
H10A C10 H10B 107.8
C16 C11 C12 117.8(3)
C16 C11 C10 121.3(2)
C12 C11 C10 120.9(3)
C13 C12 C11 121.0(3)
C13 C12 H12 119.5
C11 C12 H12 119.5
C14 C13 C12 120.4(3)
C14 C13 H13 119.8
C12 C13 H13 119.8
C15 C14 C13 119.4(3)
C15 C14 H14 120.3
C13 C14 H14 120.3
C14 C15 C16 120.8(3)
C14 C15 H15 119.6
C16 C15 H15 119.6
C11 C16 C15 120.5(3)
C11 C16 H16 119.7
C15 C16 H16 119.7
C20 C17 N1 110.44(19)
C20 C17 C18 114.34(19)
N1 C17 C18 108.22(19)
C20 C17 H17 107.9
N1 C17 H17 107.9
C18 C17 H17 107.9
C17 C18 H18A 109.5
C17 C18 H18B 109.5
H18A C18 H18B 109.5
C17 C18 H18C 109.5
H18A C18 H18C 109.5
H18B C18 H18C 109.5
O2 C19 C24 122.4(2)
O2 C19 C20 117.7(2)
C24 C19 C20 120.0(2)
C21 C20 C19 118.7(2)
C21 C20 C17 119.7(2)
C19 C20 C17 121.6(2)
C20 C21 C22 122.5(2)
C20 C21 H21 118.8
C22 C21 H21 118.8
C23 C22 C21 117.2(3)
C23 C22 C25 121.6(3)
C21 C22 C25 121.2(3)
C24 C23 C22 122.0(2)
C24 C23 H23 119.0
C22 C23 H23 119.0
C23 C24 C19 119.7(2)
C23 C24 H24 120.2
C19 C24 H24 120.2
C22 C25 H25A 109.5
C22 C25 H25B 109.5
H25A C25 H25B 109.5
C22 C25 H25C 109.5
H25A C25 H25C 109.5
H25B C25 H25C 109.5
C22 C25 H25D 109.5
H25A C25 H25D 141.1
H25B C25 H25D 56.3
H25C C25 H25D 56.3
C22 C25 H25E 109.5
H25A C25 H25E 56.3
H25B C25 H25E 141.1
H25C C25 H25E 56.3
H25D C25 H25E 109.5
C22 C25 H25F 109.5
H25A C25 H25F 56.3
H25B C25 H25F 56.3
H25C C25 H25F 141.1
H25D C25 H25F 109.5
H25E C25 H25F 109.5

loop_
_geom_bond_atom_site_label_1
_geom_bond_atom_site_label_2
_geom_bond_site_symmetry_2
_geom_bond_distance
_geom_bond_publ_flag
N1 C17 . 1.509(3) ?
N1 C9 . 1.512(3) ?
N1 H1A . 0.9000 ?
N1 H1B . 0.9000 ?
O1 C1 . 1.363(4) ?
O1 C8 . 1.423(4) ?
O2 C19 . 1.372(3) ?
O2 H2 . 0.8200 ?
C1 C2 . 1.395(4) ?
C1 C6 . 1.404(5) ?
C2 C3 . 1.387(4) ?
C2 C9 . 1.500(3) ?
C3 C4 . 1.389(4) ?
C3 H3 . 0.9300 ?
C4 C5 . 1.369(6) ?
C4 C7 . 1.505(5) ?
C5 C6 . 1.363(6) ?
C5 H5 . 0.9300 ?
C6 H6 . 0.9300 ?
C7 H7A . 0.9600 ?
C7 H7B . 0.9600 ?
C7 H7C . 0.9600 ?
C7 H7D . 0.9600 ?
C7 H7E . 0.9600 ?
C7 H7F . 0.9600 ?
C8 H8A . 0.9600 ?
C8 H8B . 0.9600 ?
C8 H8C . 0.9600 ?
C8 H8D . 0.9600 ?
C8 H8E . 0.9600 ?
C8 H8F . 0.9600 ?
C9 C10 . 1.531(3) ?
C9 H9 . 0.9800 ?
C10 C11 . 1.497(4) ?
C10 H10A . 0.9700 ?
C10 H10B . 0.9700 ?
C11 C16 . 1.377(4) ?
C11 C12 . 1.385(4) ?
C12 C13 . 1.370(5) ?
C12 H12 . 0.9300 ?
C13 C14 . 1.368(5) ?
C13 H13 . 0.9300 ?
C14 C15 . 1.354(5) ?
C14 H14 . 0.9300 ?
C15 C16 . 1.383(4) ?
C15 H15 . 0.9300 ?
C16 H16 . 0.9300 ?
C17 C20 . 1.505(3) ?
C17 C18 . 1.523(4) ?
C17 H17 . 0.9800 ?
C18 H18A . 0.9600 ?
C18 H18B . 0.9600 ?
C18 H18C . 0.9600 ?
C19 C24 . 1.387(3) ?
C19 C20 . 1.389(3) ?
C20 C21 . 1.385(3) ?
C21 C22 . 1.387(3) ?
C21 H21 . 0.9300 ?
C22 C23 . 1.384(4) ?
C22 C25 . 1.508(4) ?
C23 C24 . 1.377(4) ?
C23 H23 . 0.9300 ?
C24 H24 . 0.9300 ?
C25 H25A . 0.9600 ?
C25 H25B . 0.9600 ?
C25 H25C . 0.9600 ?
C25 H25D . 0.9600 ?
C25 H25E . 0.9600 ?
C25 H25F . 0.9600 ?

loop_
_geom_hbond_atom_site_label_D
_geom_hbond_atom_site_label_H
_geom_hbond_atom_site_label_A
_geom_hbond_site_symmetry_A
_geom_hbond_distance_DH
_geom_hbond_distance_HA
_geom_hbond_distance_DA
_geom_hbond_angle_DHA
N1 H1A O2 . 0.90 2.18 2.771(3) 123
N1 H1B Cl1 3_645 0.90 2.21 3.104(2) 170
O2 H2 Cl1 . 0.82 2.29 3.114(2) 177
